data_7020267
loop_
_publ_author_name
'Wei, Ying'
'Marler, Bernd'
'Zhang, Ling'
'Tian, Zhijian'
'Graetsch, Heribert'
'Gies, Hermann'

_publ_section_title
;
 Co-templating ionothermal synthesis and structure characterization of two
 new 2D layered aluminophosphates.
;
_journal_issue 40
_journal_name_full 'Dalton transactions (Cambridge, England : 2003)'
_journal_page_first 12408
_journal_page_last 12415
_journal_paper_doi 10.1039/c2dt31150j
_journal_volume 41
_journal_year 2012
_chemical_formula_moiety 'Al3 O16 P4, 2(C6 H11 N2), C H5 N'
_chemical_formula_sum 'C13 H27 Al3 N5 O16 P4'
_chemical_formula_weight 714
_space_group_IT_number 14
_symmetry_cell_setting monoclinic
_symmetry_space_group_name_Hall '-P 2ybc'
_symmetry_space_group_name_H-M 'P 1 21/c 1'
_atom_sites_solution_hydrogens geom
_atom_sites_solution_primary direct
_atom_sites_solution_secondary difmap
_audit_creation_method SHELXL-97
_cell_angle_alpha 90.00
_cell_angle_beta 104.191(19)
_cell_angle_gamma 90.00
_cell_formula_units_Z 4
_cell_length_a 10.991(2)
_cell_length_b 16.979(2)
_cell_length_c 14.863(2)
_cell_measurement_reflns_used 1594
_cell_measurement_temperature 293(2)
_cell_measurement_theta_max 42.4613
_cell_measurement_theta_min 2.7777
_cell_volume 2689.0(7)
_computing_cell_refinement
;
CrysAlisPro, Agilent Technologies,
Version 1.171.34.49 (release 20-01-2011 CrysAlis171 .NET)
(compiled Jan 20 2011,15:58:25)
;
_computing_data_collection
;
CrysAlisPro, Agilent Technologies,
Version 1.171.34.49 (release 20-01-2011 CrysAlis171 .NET)
(compiled Jan 20 2011,15:58:25)
;
_computing_data_reduction
;
CrysAlisPro, Agilent Technologies,
Version 1.171.34.49 (release 20-01-2011 CrysAlis171 .NET)
(compiled Jan 20 2011,15:58:25)
;
_computing_structure_refinement 'SHELXL-97 (Sheldrick, 1997)'
_computing_structure_solution 'SHELXS-97 (Sheldrick, 1990)'
_diffrn_ambient_temperature 293(2)
_diffrn_detector_area_resol_mean 8.2495
_diffrn_measured_fraction_theta_full 0.991
_diffrn_measured_fraction_theta_max 0.991
_diffrn_measurement_device_type 'Xcalibur, Sapphire2, large Be window'
_diffrn_measurement_method '\w and \p scans'
_diffrn_radiation_monochromator graphite
_diffrn_radiation_source 'Enhance (Mo) X-ray Source'
_diffrn_radiation_type MoK\a
_diffrn_radiation_wavelength 0.71073
_diffrn_reflns_av_R_equivalents 0.174
_diffrn_reflns_av_sigmaI/netI 0.176
_diffrn_reflns_limit_h_max 13
_diffrn_reflns_limit_h_min -13
_diffrn_reflns_limit_k_max 20
_diffrn_reflns_limit_k_min -20
_diffrn_reflns_limit_l_max 17
_diffrn_reflns_limit_l_min -17
_diffrn_reflns_number 47477
_diffrn_reflns_theta_full 25.03
_diffrn_reflns_theta_max 25.03
_diffrn_reflns_theta_min 2.78
_exptl_absorpt_coefficient_mu 0.463
_exptl_absorpt_correction_type none
_exptl_crystal_colour colourless
_exptl_crystal_density_diffrn 1.754
_exptl_crystal_density_method 'not measured'
_exptl_crystal_description needle
_exptl_crystal_F_000 1468
_exptl_crystal_size_max 0.283
_exptl_crystal_size_mid 0.056
_exptl_crystal_size_min 0.016
_refine_diff_density_max 0.556
_refine_diff_density_min -0.460
_refine_diff_density_rms 0.117
_refine_ls_extinction_method none
_refine_ls_goodness_of_fit_ref 0.899
_refine_ls_hydrogen_treatment noref
_refine_ls_matrix_type full
_refine_ls_number_parameters 374
_refine_ls_number_reflns 4695
_refine_ls_number_restraints 0
_refine_ls_restrained_S_all 0.899
_refine_ls_R_factor_all 0.2015
_refine_ls_R_factor_gt 0.0954
_refine_ls_shift/su_max 0.002
_refine_ls_shift/su_mean 0.000
_refine_ls_structure_factor_coef Fsqd
_refine_ls_weighting_details 'calc w=1/[\s^2^(Fo^2^)+(0.1000P)^2^+0.0000P] where P=(Fo^2^+2Fc^2^)/3'
_refine_ls_weighting_scheme calc
_refine_ls_wR_factor_gt 0.1811
_refine_ls_wR_factor_ref 0.2300
_reflns_number_gt 2238
_reflns_number_total 4695
_reflns_threshold_expression >2sigma(I)
_cod_data_source_file c2dt31150j.txt
_cod_data_source_block RUB-A1
_cod_original_cell_volume 2689.0(8)
_cod_original_sg_symbol_Hall '-P 2y b c'
_cod_database_code 7020267

loop_
_symmetry_equiv_pos_as_xyz
'x, y, z'
'-x, y+1/2, -z+1/2'
'-x, -y, -z'
'x, -y-1/2, z-1/2'

loop_
_atom_site_label
_atom_site_type_symbol
_atom_site_fract_x
_atom_site_fract_y
_atom_site_fract_z
_atom_site_U_iso_or_equiv
_atom_site_adp_type
_atom_site_occupancy
_atom_site_symmetry_multiplicity
_atom_site_calc_flag
_atom_site_refinement_flags
P1 P 0.1668(2) 0.17622(13) 0.78100(17) 0.0126(6) Uani 1 1 d .
P2 P 0.1799(2) 0.02551(14) 0.11587(16) 0.0137(6) Uani 1 1 d .
P3 P 0.1700(2) -0.07123(13) 0.77691(18) 0.0161(6) Uani 1 1 d .
P4 P 0.1756(2) 0.03099(15) 0.44681(18) 0.0185(6) Uani 1 1 d .
Al1 Al 0.0778(3) 0.05712(16) 0.90262(19) 0.0152(7) Uani 1 1 d .
Al2 Al 0.1007(2) 0.13747(15) 0.26667(19) 0.0137(7) Uani 1 1 d .
Al3 Al 0.0781(3) 0.05457(17) 0.62351(19) 0.0186(7) Uani 1 1 d .
O1 O -0.0648(6) 0.1336(4) 0.2420(5) 0.0290(17) Uani 1 1 d .
O2 O 0.3028(6) 0.1560(4) 0.8094(5) 0.0281(18) Uani 1 1 d .
O3 O 0.1574(7) 0.0904(4) 0.1809(4) 0.0285(17) Uani 1 1 d .
O4 O 0.2963(6) -0.1070(4) 0.8069(5) 0.0311(18) Uani 1 1 d .
O5 O 0.1655(7) 0.0943(4) 0.3723(5) 0.0328(19) Uani 1 1 d .
O6 O 0.0808(6) -0.0403(4) 0.1132(5) 0.0234(16) Uani 1 1 d .
O7 O 0.1578(7) -0.0229(4) 0.6862(5) 0.0310(17) Uani 1 1 d .
O8 O 0.1003(6) 0.1422(4) 0.6856(4) 0.0222(16) Uani 1 1 d .
O9 O 0.3033(6) 0.0006(5) 0.4805(6) 0.047(2) Uani 1 1 d .
O10 O 0.3068(6) -0.0080(4) 0.1438(5) 0.0360(19) Uani 1 1 d .
O11 O 0.0812(7) -0.0352(4) 0.4053(5) 0.038(2) Uani 1 1 d .
O12 O 0.1532(7) 0.0626(4) 0.0176(4) 0.0282(18) Uani 1 1 d .
O13 O 0.0950(6) 0.1478(3) 0.8518(4) 0.0208(16) Uani 1 1 d .
O14 O 0.1486(6) -0.0150(4) 0.8515(5) 0.0326(18) Uani 1 1 d .
O15 O 0.1474(6) 0.2655(3) 0.7726(4) 0.0209(16) Uani 1 1 d .
O16 O 0.1261(9) 0.0700(4) 0.5237(5) 0.051(3) Uani 1 1 d .
N1 N 0.4498(8) 0.0247(5) 0.8723(6) 0.031(2) Uani 1 1 d .
H1A H 0.4124 0.0671 0.8426 0.04(3) Uiso 1 1 calc R
H1B H 0.4021 -0.0175 0.8540 0.06(4) Uiso 1 1 calc R
H1C H 0.5240 0.0180 0.8594 0.07(5) Uiso 1 1 calc R
C1 C 0.4678(10) 0.0357(7) 0.9737(7) 0.035(3) Uani 1 1 d .
H1D H 0.3870 0.0435 0.9877 0.086(10) Uiso 1 1 calc R
H1E H 0.5184 0.0822 0.9935 0.086(10) Uiso 1 1 calc R
N21 N 0.5778(11) 0.3235(7) 0.8959(9) 0.070(4) Uani 1 1 d .
N22 N 0.7620(11) 0.2699(8) 0.9303(10) 0.076(4) Uani 1 1 d .
C21 C 0.6973(16) 0.3366(9) 0.9247(12) 0.080(5) Uani 1 1 d .
H21 H 0.7330 0.3861 0.9394 0.086(10) Uiso 1 1 calc R
C22 C 0.6788(15) 0.2093(9) 0.9027(10) 0.066(4) Uani 1 1 d .
H22 H 0.6982 0.1562 0.8993 0.086(10) Uiso 1 1 calc R
C23 C 0.5635(15) 0.2419(9) 0.8816(11) 0.071(5) Uani 1 1 d .
H23 H 0.4879 0.2151 0.8611 0.086(10) Uiso 1 1 calc R
C24 C 0.4802(14) 0.3855(10) 0.8687(16) 0.138(10) Uani 1 1 d .
H24A H 0.3991 0.3613 0.8488 0.086(10) Uiso 1 1 calc R
H24B H 0.4968 0.4162 0.8187 0.086(10) Uiso 1 1 calc R
H24C H 0.4816 0.4191 0.9208 0.086(10) Uiso 1 1 calc R
C25 C 0.8970(18) 0.2659(11) 0.9530(12) 0.090(6) Uani 1 1 d .
H25A H 0.9256 0.2440 0.9015 0.086(10) Uiso 1 1 calc R
H25B H 0.9329 0.3180 0.9665 0.086(10) Uiso 1 1 calc R
C26 C 0.9326(16) 0.2177(12) 1.0305(13) 0.098(6) Uani 1 1 d .
H26A H 0.9003 0.1656 1.0151 0.086(10) Uiso 1 1 calc R
H26B H 0.8997 0.2384 1.0797 0.086(10) Uiso 1 1 calc R
H26C H 1.0225 0.2157 1.0501 0.086(10) Uiso 1 1 calc R
N31 N 0.4724(9) 0.2105(6) 0.6373(7) 0.047(3) Uani 1 1 d .
N32 N 0.6644(9) 0.1702(6) 0.6765(7) 0.038(2) Uani 1 1 d .
C31 C 0.2911(17) 0.2581(9) 0.5291(12) 0.098(6) Uani 1 1 d .
H31A H 0.2202 0.2929 0.5191 0.086(10) Uiso 1 1 calc R
H31B H 0.2624 0.2048 0.5172 0.086(10) Uiso 1 1 calc R
H31C H 0.3425 0.2720 0.4878 0.086(10) Uiso 1 1 calc R
C32 C 0.3599(13) 0.2646(10) 0.6190(10) 0.069(4) Uani 1 1 d .
H32A H 0.3074 0.2514 0.6607 0.086(10) Uiso 1 1 calc R
H32B H 0.3879 0.3186 0.6312 0.086(10) Uiso 1 1 calc R
C33 C 0.4718(13) 0.1296(8) 0.6318(10) 0.063(4) Uani 1 1 d .
H33 H 0.4013 0.0975 0.6139 0.086(10) Uiso 1 1 calc R
C34 C 0.5891(14) 0.1059(7) 0.6564(10) 0.058(4) Uani 1 1 d .
H34 H 0.6161 0.0538 0.6594 0.086(10) Uiso 1 1 calc R
C35 C 0.5892(11) 0.2317(7) 0.6620(9) 0.045(3) Uani 1 1 d .
H35 H 0.6164 0.2838 0.6685 0.086(10) Uiso 1 1 calc R
C36 C 0.8004(11) 0.1729(9) 0.7097(10) 0.059(4) Uani 1 1 d .
H36A H 0.8275 0.2268 0.7169 0.086(10) Uiso 1 1 calc R
H36B H 0.8381 0.1473 0.6657 0.086(10) Uiso 1 1 calc R
H36C H 0.8253 0.1465 0.7685 0.086(10) Uiso 1 1 calc R

loop_
_atom_site_aniso_label
_atom_site_aniso_U_11
_atom_site_aniso_U_22
_atom_site_aniso_U_33
_atom_site_aniso_U_23
_atom_site_aniso_U_13
_atom_site_aniso_U_12
P1 0.0146(13) 0.0095(12) 0.0145(13) -0.0017(11) 0.0050(10) -0.0006(10)
P2 0.0162(13) 0.0142(13) 0.0106(13) 0.0005(10) 0.0032(10) -0.0003(10)
P3 0.0190(13) 0.0103(13) 0.0198(14) 0.0012(11) 0.0064(11) 0.0017(10)
P4 0.0236(15) 0.0171(14) 0.0161(14) 0.0021(11) 0.0075(11) -0.0025(11)
Al1 0.0222(16) 0.0134(15) 0.0116(15) -0.0028(12) 0.0072(12) -0.0046(12)
Al2 0.0193(16) 0.0099(14) 0.0121(15) 0.0001(12) 0.0042(13) -0.0023(12)
Al3 0.0304(17) 0.0149(15) 0.0117(15) -0.0019(13) 0.0075(13) -0.0039(13)
O1 0.030(4) 0.022(4) 0.035(5) 0.001(3) 0.007(3) -0.005(3)
O2 0.028(4) 0.025(4) 0.033(4) -0.003(3) 0.011(3) 0.006(3)
O3 0.040(4) 0.036(4) 0.014(4) -0.009(3) 0.015(3) -0.002(4)
O4 0.031(4) 0.022(4) 0.044(5) -0.002(3) 0.015(4) 0.003(3)
O5 0.053(5) 0.026(4) 0.017(4) 0.003(3) 0.005(4) -0.001(4)
O6 0.020(4) 0.017(4) 0.035(4) 0.001(3) 0.012(3) -0.002(3)
O7 0.035(4) 0.030(4) 0.027(4) 0.003(3) 0.006(3) 0.004(3)
O8 0.032(4) 0.012(3) 0.021(4) -0.004(3) 0.004(3) -0.002(3)
O9 0.021(4) 0.052(5) 0.064(6) 0.018(5) 0.001(4) 0.006(4)
O10 0.021(4) 0.044(5) 0.045(5) -0.001(4) 0.014(4) 0.005(3)
O11 0.037(5) 0.024(4) 0.047(5) -0.006(4) -0.002(4) -0.011(3)
O12 0.048(5) 0.029(4) 0.008(4) 0.002(3) 0.008(3) -0.007(3)
O13 0.029(4) 0.016(4) 0.022(4) 0.002(3) 0.015(3) 0.000(3)
O14 0.039(5) 0.032(4) 0.030(4) -0.019(4) 0.015(4) 0.002(3)
O15 0.023(4) 0.011(3) 0.029(4) 0.003(3) 0.006(3) 0.002(3)
O16 0.108(8) 0.032(5) 0.029(5) 0.000(4) 0.049(5) -0.007(4)
N1 0.014(5) 0.028(5) 0.051(6) -0.001(5) 0.009(4) 0.000(4)
C1 0.023(6) 0.052(8) 0.030(7) 0.006(6) 0.004(5) 0.009(5)
N21 0.052(8) 0.062(8) 0.107(11) -0.038(7) 0.041(7) -0.030(7)
N22 0.031(7) 0.071(9) 0.130(12) -0.057(8) 0.027(7) -0.012(6)
C21 0.067(11) 0.043(10) 0.139(16) -0.041(10) 0.043(11) -0.022(8)
C22 0.058(10) 0.056(10) 0.084(12) -0.014(8) 0.018(9) -0.026(8)
C23 0.063(11) 0.069(11) 0.092(12) -0.030(9) 0.041(9) -0.038(9)
C24 0.042(10) 0.091(15) 0.29(3) -0.091(16) 0.047(14) 0.015(9)
C25 0.106(16) 0.095(14) 0.072(12) 0.011(11) 0.030(11) 0.015(11)
C26 0.071(12) 0.122(17) 0.098(15) -0.041(13) 0.013(11) 0.012(11)
N31 0.040(7) 0.027(6) 0.066(8) 0.008(5) -0.003(5) -0.002(5)
N32 0.032(6) 0.034(6) 0.045(6) -0.010(5) 0.006(5) 0.000(5)
C31 0.104(14) 0.058(11) 0.098(15) 0.020(10) -0.038(11) 0.017(10)
C32 0.056(10) 0.093(12) 0.059(10) -0.003(9) 0.018(8) 0.019(9)
C33 0.038(9) 0.051(9) 0.088(12) 0.010(8) -0.007(8) -0.020(7)
C34 0.071(11) 0.018(7) 0.079(11) -0.003(7) 0.007(8) -0.006(6)
C35 0.034(7) 0.030(7) 0.066(9) 0.021(6) 0.004(7) 0.002(6)
C36 0.030(8) 0.069(10) 0.079(11) -0.012(8) 0.018(7) -0.003(7)

loop_
_atom_type_symbol
_atom_type_description
_atom_type_scat_dispersion_real
_atom_type_scat_dispersion_imag
_atom_type_scat_source
P P 0.1023 0.0942 'International Tables Vol C Tables 4.2.6.8 and 6.1.1.4'
Al Al 0.0645 0.0514 'International Tables Vol C Tables 4.2.6.8 and 6.1.1.4'
O O 0.0106 0.0060 'International Tables Vol C Tables 4.2.6.8 and 6.1.1.4'
C C 0.0033 0.0016 'International Tables Vol C Tables 4.2.6.8 and 6.1.1.4'
N N 0.0061 0.0033 'International Tables Vol C Tables 4.2.6.8 and 6.1.1.4'
H H 0.0000 0.0000 'International Tables Vol C Tables 4.2.6.8 and 6.1.1.4'

loop_
_geom_angle_atom_site_label_1
_geom_angle_atom_site_label_2
_geom_angle_atom_site_label_3
_geom_angle
_geom_angle_site_symmetry_1
_geom_angle_site_symmetry_3
O2 P1 O15 111.1(4) . .
O2 P1 O13 112.4(4) . .
O15 P1 O13 106.4(4) . .
O2 P1 O8 113.0(4) . .
O15 P1 O8 105.8(4) . .
O13 P1 O8 107.7(4) . .
O10 P2 O3 113.0(4) . .
O10 P2 O12 111.8(4) . .
O3 P2 O12 106.3(4) . .
O10 P2 O6 109.8(4) . .
O3 P2 O6 108.3(4) . .
O12 P2 O6 107.4(4) . .
O4 P3 O14 109.8(4) . .
O4 P3 O1 112.3(4) . 3_556
O14 P3 O1 108.7(4) . 3_556
O4 P3 O7 110.6(4) . .
O14 P3 O7 107.7(4) . .
O1 P3 O7 107.6(4) 3_556 .
O9 P4 O5 112.9(4) . .
O9 P4 O16 112.6(5) . .
O5 P4 O16 105.1(4) . .
O9 P4 O11 111.8(5) . .
O5 P4 O11 107.4(4) . .
O16 P4 O11 106.6(4) . .
O12 Al1 O14 108.6(4) 1_556 .
O12 Al1 O6 111.8(3) 1_556 3_556
O14 Al1 O6 111.9(4) . 3_556
O12 Al1 O13 107.9(3) 1_556 .
O14 Al1 O13 109.1(3) . .
O6 Al1 O13 107.5(3) 3_556 .
O5 Al2 O15 108.0(3) . 4_565
O5 Al2 O3 109.3(4) . .
O15 Al2 O3 108.7(3) 4_565 .
O5 Al2 O1 110.4(4) . .
O15 Al2 O1 109.0(3) 4_565 .
O3 Al2 O1 111.4(4) . .
O16 Al3 O7 111.2(4) . .
O16 Al3 O11 108.8(4) . 3_556
O7 Al3 O11 109.8(4) . 3_556
O16 Al3 O8 107.2(4) . .
O7 Al3 O8 112.4(3) . .
O11 Al3 O8 107.2(3) 3_556 .
P3 O1 Al2 138.7(5) 3_556 .
P2 O3 Al2 159.5(5) . .
P4 O5 Al2 154.3(5) . .
P2 O6 Al1 143.3(4) . 3_556
P3 O7 Al3 142.8(5) . .
P1 O8 Al3 141.7(4) . .
P4 O11 Al3 140.7(5) . 3_556
P2 O12 Al1 148.5(5) . 1_554
P1 O13 Al1 134.5(4) . .
P3 O14 Al1 158.8(5) . .
P1 O15 Al2 170.1(4) . 4_566
P4 O16 Al3 145.2(5) . .
C1 N1 H1A 109.5 . .
C1 N1 H1B 109.5 . .
H1A N1 H1B 109.5 . .
C1 N1 H1C 109.5 . .
H1A N1 H1C 109.5 . .
H1B N1 H1C 109.5 . .
N1 C1 C1 110.7(11) . 3_657
N1 C1 H1D 109.5 . .
C1 C1 H1D 109.5 3_657 .
N1 C1 H1E 109.5 . .
C1 C1 H1E 109.5 3_657 .
H1D C1 H1E 108.1 . .
C21 N21 C23 106.7(13) . .
C21 N21 C24 124.9(13) . .
C23 N21 C24 127.6(13) . .
C21 N22 C22 108.3(13) . .
C21 N22 C25 124.1(13) . .
C22 N22 C25 127.4(14) . .
N21 C21 N22 110.9(12) . .
N21 C21 H21 124.5 . .
N22 C21 H21 124.5 . .
C23 C22 N22 106.3(14) . .
C23 C22 H22 126.8 . .
N22 C22 H22 126.8 . .
C22 C23 N21 107.8(13) . .
C22 C23 H23 126.1 . .
N21 C23 H23 126.1 . .
N21 C24 H24A 109.5 . .
N21 C24 H24B 109.5 . .
H24A C24 H24B 109.5 . .
N21 C24 H24C 109.5 . .
H24A C24 H24C 109.5 . .
H24B C24 H24C 109.5 . .
C26 C25 N22 106.7(15) . .
C26 C25 H25A 110.4 . .
N22 C25 H25A 110.4 . .
C26 C25 H25B 110.4 . .
N22 C25 H25B 110.4 . .
H25A C25 H25B 108.6 . .
C25 C26 H26A 109.5 . .
C25 C26 H26B 109.5 . .
H26A C26 H26B 109.5 . .
C25 C26 H26C 109.5 . .
H26A C26 H26C 109.5 . .
H26B C26 H26C 109.5 . .
C35 N31 C33 106.5(10) . .
C35 N31 C32 126.3(11) . .
C33 N31 C32 127.2(11) . .
C35 N32 C34 106.2(10) . .
C35 N32 C36 125.5(10) . .
C34 N32 C36 128.3(11) . .
C32 C31 H31A 109.5 . .
C32 C31 H31B 109.5 . .
H31A C31 H31B 109.5 . .
C32 C31 H31C 109.5 . .
H31A C31 H31C 109.5 . .
H31B C31 H31C 109.5 . .
C31 C32 N31 111.0(13) . .
C31 C32 H32A 109.4 . .
N31 C32 H32A 109.4 . .
C31 C32 H32B 109.4 . .
N31 C32 H32B 109.4 . .
H32A C32 H32B 108.0 . .
C34 C33 N31 107.4(11) . .
C34 C33 H33 126.3 . .
N31 C33 H33 126.3 . .
C33 C34 N32 108.6(11) . .
C33 C34 H34 125.7 . .
N32 C34 H34 125.7 . .
N31 C35 N32 111.3(11) . .
N31 C35 H35 124.4 . .
N32 C35 H35 124.4 . .
N32 C36 H36A 109.5 . .
N32 C36 H36B 109.5 . .
H36A C36 H36B 109.5 . .
N32 C36 H36C 109.5 . .
H36A C36 H36C 109.5 . .
H36B C36 H36C 109.5 . .

loop_
_geom_bond_atom_site_label_1
_geom_bond_atom_site_label_2
_geom_bond_distance
_geom_bond_site_symmetry_2
P1 O2 1.491(7) .
P1 O15 1.531(6) .
P1 O13 1.539(6) .
P1 O8 1.540(7) .
P2 O10 1.469(7) .
P2 O3 1.525(7) .
P2 O12 1.551(6) .
P2 O6 1.554(6) .
P3 O4 1.480(7) .
P3 O14 1.524(7) .
P3 O1 1.542(7) 3_556
P3 O7 1.557(7) .
P4 O9 1.464(7) .
P4 O5 1.528(7) .
P4 O16 1.532(7) .
P4 O11 1.551(7) .
Al1 O12 1.709(7) 1_556
Al1 O14 1.724(7) .
Al1 O6 1.725(7) 3_556
Al1 O13 1.746(6) .
Al2 O5 1.721(7) .
Al2 O15 1.722(6) 4_565
Al2 O3 1.744(7) .
Al2 O1 1.767(7) .
Al3 O16 1.711(7) .
Al3 O7 1.721(7) .
Al3 O11 1.729(7) 3_556
Al3 O8 1.736(7) .
O1 P3 1.542(7) 3_556
O6 Al1 1.725(7) 3_556
O11 Al3 1.729(7) 3_556
O12 Al1 1.709(7) 1_554
O15 Al2 1.722(6) 4_566
N1 C1 1.483(13) .
N1 H1A 0.8900 .
N1 H1B 0.8900 .
N1 H1C 0.8900 .
C1 C1 1.52(2) 3_657
C1 H1D 0.9700 .
C1 H1E 0.9700 .
N21 C21 1.297(17) .
N21 C23 1.404(17) .
N21 C24 1.49(2) .
N22 C21 1.328(18) .
N22 C22 1.372(16) .
N22 C25 1.44(2) .
C21 H21 0.9300 .
C22 C23 1.35(2) .
C22 H22 0.9300 .
C23 H23 0.9300 .
C24 H24A 0.9600 .
C24 H24B 0.9600 .
C24 H24C 0.9600 .
C25 C26 1.39(2) .
C25 H25A 0.9700 .
C25 H25B 0.9700 .
C26 H26A 0.9599 .
C26 H26B 0.9599 .
C26 H26C 0.9599 .
N31 C35 1.297(14) .
N31 C33 1.376(16) .
N31 C32 1.511(16) .
N32 C35 1.317(14) .
N32 C34 1.358(15) .
N32 C36 1.456(14) .
C31 C32 1.369(17) .
C31 H31A 0.9600 .
C31 H31B 0.9600 .
C31 H31C 0.9600 .
C32 H32A 0.9700 .
C32 H32B 0.9700 .
C33 C34 1.314(17) .
C33 H33 0.9300 .
C34 H34 0.9300 .
C35 H35 0.9300 .
C36 H36A 0.9599 .
C36 H36B 0.9599 .
C36 H36C 0.9599 .
